data_7159631
loop_
_publ_author_name
'Konovalov, Aleksandr V.'
'Churusova, Svetlana G.'
'Aleksanyan, Diana V.'
'Rybalkina, Ekaterina Yu'
'Aksenova, Svetlana A.'
'Peregudov, Alexander S.'
'Klemenkova, Zinaida S.'
'Kozlov, Vladimir A.'

_publ_section_title
;
 (Aminoalkyl)diphenylphosphine sulfides: synthesis and application as
 building blocks in the design of multidentate ligands for cytotoxic
 Pd(II) complexes.
;
_journal_issue 41
_journal_name_full 'Organic &amp; biomolecular chemistry'
_journal_page_first 8379
_journal_page_last 8392
_journal_paper_doi 10.1039/d3ob01309j
_journal_volume 21
_journal_year 2023
_chemical_formula_moiety 'C19 H16 Cl N2 O P Pd S'
_chemical_formula_sum 'C19 H16 Cl N2 O P Pd S'
_chemical_formula_weight 493.22
_space_group_crystal_system monoclinic
_space_group_IT_number 14
_space_group_name_Hall '-P 2ybc'
_space_group_name_H-M_alt 'P 1 21/c 1'
_atom_sites_solution_hydrogens geom
_atom_sites_solution_primary dual
_audit_creation_date 2023-05-15
_audit_creation_method
;
Olex2 1.5
(compiled 2022.04.07 svn.rca3783a0 for OlexSys, GUI svn.r6498)
;
_audit_update_record
;
2023-05-16 deposited with the CCDC.	2023-09-28 downloaded from the CCDC.
;
_cell_angle_alpha 90
_cell_angle_beta 102.649(2)
_cell_angle_gamma 90
_cell_formula_units_Z 4
_cell_length_a 9.2430(11)
_cell_length_b 10.5070(12)
_cell_length_c 19.920(2)
_cell_measurement_reflns_used 4947
_cell_measurement_temperature 100
_cell_measurement_theta_max 30.36
_cell_measurement_theta_min 2.20
_cell_volume 1887.6(4)
_computing_molecular_graphics 'Olex2 1.5 (Dolomanov et al., 2009)'
_computing_publication_material 'Olex2 1.5 (Dolomanov et al., 2009)'
_computing_structure_refinement 'XL  (Sheldrick, 2008)'
_computing_structure_solution 'SHELXT 2014/4 (Sheldrick, 2014)'
_diffrn_ambient_temperature 100.00
_diffrn_measured_fraction_theta_full 1.000
_diffrn_measured_fraction_theta_max 1.000
_diffrn_measurement_device_type 'Bruker Quest D8'
_diffrn_measurement_method '\f and \w scans'
_diffrn_radiation_type MoK\a
_diffrn_radiation_wavelength 0.71073
_diffrn_reflns_av_R_equivalents 0.0510
_diffrn_reflns_av_unetI/netI 0.0407
_diffrn_reflns_Laue_measured_fraction_full 1.000
_diffrn_reflns_Laue_measured_fraction_max 1.000
_diffrn_reflns_limit_h_max 12
_diffrn_reflns_limit_h_min -12
_diffrn_reflns_limit_k_max 14
_diffrn_reflns_limit_k_min -14
_diffrn_reflns_limit_l_max 27
_diffrn_reflns_limit_l_min -27
_diffrn_reflns_number 22342
_diffrn_reflns_point_group_measured_fraction_full 1.000
_diffrn_reflns_point_group_measured_fraction_max 1.000
_diffrn_reflns_theta_full 25.242
_diffrn_reflns_theta_max 28.999
_diffrn_reflns_theta_min 2.096
_exptl_absorpt_coefficient_mu 1.331
_exptl_absorpt_correction_T_max 0.4330
_exptl_absorpt_correction_T_min 0.3254
_exptl_absorpt_correction_type multi-scan
_exptl_absorpt_process_details
;
SADABS-2008/1 (Bruker,2008) was used for absorption correction.
wR2(int) was 0.1016 before and 0.0550 after correction.
The Ratio of minimum to maximum transmission is 0.7515.
The \l/2 correction factor is 0.0015.
;
_exptl_crystal_colour 'clear light orange'
_exptl_crystal_colour_lustre clear
_exptl_crystal_colour_modifier light
_exptl_crystal_colour_primary orange
_exptl_crystal_density_diffrn 1.736
_exptl_crystal_description needle
_exptl_crystal_F_000 984
_exptl_crystal_size_max 0.35
_exptl_crystal_size_mid 0.05
_exptl_crystal_size_min 0.05
_refine_diff_density_max 0.484
_refine_diff_density_min -0.653
_refine_diff_density_rms 0.100
_refine_ls_extinction_method none
_refine_ls_goodness_of_fit_ref 1.051
_refine_ls_hydrogen_treatment constr
_refine_ls_matrix_type full
_refine_ls_number_parameters 235
_refine_ls_number_reflns 5020
_refine_ls_number_restraints 0
_refine_ls_restrained_S_all 1.051
_refine_ls_R_factor_all 0.0384
_refine_ls_R_factor_gt 0.0294
_refine_ls_shift/su_max 0.001
_refine_ls_shift/su_mean 0.000
_refine_ls_structure_factor_coef Fsqd
_refine_ls_weighting_details 'w=1/[\s^2^(Fo^2^)+(0.0228P)^2^+0.8726P] where P=(Fo^2^+2Fc^2^)/3'
_refine_ls_weighting_scheme calc
_refine_ls_wR_factor_gt 0.0608
_refine_ls_wR_factor_ref 0.0649
_reflns_Friedel_coverage 0.000
_reflns_number_gt 4295
_reflns_number_total 5020
_reflns_threshold_expression 'I > 2\s(I)'
_cod_data_source_file d3ob01309j2.cif
_cod_data_source_block 7
_cod_database_code 7159631
_shelxl_version_number 2014/6
_shelx_space_group_comment
;
The symmetry employed for this shelxl refinement is uniquely defined
by the following loop, which should always be used as a source of
symmetry information in preference to the above space-group names.
They are only intended as comments.
;
_shelx_estimated_absorpt_t_max 0.936
_shelx_estimated_absorpt_t_min 0.653
_olex2_refinement_description
;
1. Fixed Uiso
 At 1.2 times of:
  All C(H) groups, All C(H,H) groups
2.a Secondary CH2 refined with riding coordinates:
 C7(H7A,H7B)
2.b Aromatic/amide H refined with riding coordinates:
 C5(H5), C4(H4), C3(H3), C2(H2), C15(H15), C16(H16), C17(H17), C18(H18),
 C19(H19), C9(H9), C10(H10), C11(H11), C12(H12), C13(H13)
;
_olex2_submission_special_instructions 'No special instructions were received'

loop_
_space_group_symop_operation_xyz
'x, y, z'
'-x, y+1/2, -z+1/2'
'-x, -y, -z'
'x, -y-1/2, z-1/2'

loop_
_atom_site_label
_atom_site_type_symbol
_atom_site_fract_x
_atom_site_fract_y
_atom_site_fract_z
_atom_site_U_iso_or_equiv
_atom_site_adp_type
_atom_site_occupancy
_atom_site_site_symmetry_order
_atom_site_calc_flag
_atom_site_refinement_flags_posn
_atom_site_refinement_flags_adp
_atom_site_refinement_flags_occupancy
_atom_site_disorder_assembly
_atom_site_disorder_group
Pd1 Pd 0.51708(2) 0.61006(2) 0.58412(2) 0.01308(5) Uani 1 1 d . . . . .
Cl1 Cl 0.75394(6) 0.68497(6) 0.62862(3) 0.02312(14) Uani 1 1 d . . . . .
P1 P 0.27491(7) 0.73739(6) 0.46927(3) 0.01347(12) Uani 1 1 d . . . . .
S1 S 0.49876(6) 0.73891(6) 0.48917(3) 0.01629(12) Uani 1 1 d . . . . .
O1 O 0.14482(19) 0.39661(17) 0.57506(9) 0.0236(4) Uani 1 1 d . . . . .
N1 N 0.5111(2) 0.48318(19) 0.66099(10) 0.0160(4) Uani 1 1 d . . . . .
N2 N 0.3116(2) 0.54395(18) 0.55198(10) 0.0144(4) Uani 1 1 d . . . . .
C1 C 0.3817(3) 0.4184(2) 0.65165(12) 0.0145(5) Uani 1 1 d . . . . .
C5 C 0.6197(3) 0.4573(2) 0.71638(12) 0.0207(5) Uani 1 1 d . . . . .
H5 H 0.7104 0.5031 0.7230 0.025 Uiso 1 1 calc R U . . .
C4 C 0.6022(3) 0.3656(2) 0.76378(13) 0.0236(6) Uani 1 1 d . . . . .
H4 H 0.6802 0.3483 0.8024 0.028 Uiso 1 1 calc R U . . .
C3 C 0.4706(3) 0.2995(2) 0.75437(13) 0.0238(6) Uani 1 1 d . . . . .
H3 H 0.4567 0.2361 0.7864 0.029 Uiso 1 1 calc R U . . .
C2 C 0.3586(3) 0.3266(2) 0.69750(12) 0.0195(5) Uani 1 1 d . . . . .
H2 H 0.2669 0.2822 0.6902 0.023 Uiso 1 1 calc R U . . .
C6 C 0.2663(3) 0.4523(2) 0.58857(12) 0.0153(5) Uani 1 1 d . . . . .
C7 C 0.2154(3) 0.5795(2) 0.48630(12) 0.0153(5) Uani 1 1 d . . . . .
H7A H 0.1101 0.5796 0.4896 0.018 Uiso 1 1 calc R U . . .
H7B H 0.2276 0.5197 0.4495 0.018 Uiso 1 1 calc R U . . .
C14 C 0.2042(2) 0.7786(2) 0.38066(12) 0.0155(5) Uani 1 1 d . . . . .
C15 C 0.0977(3) 0.7046(2) 0.33739(12) 0.0185(5) Uani 1 1 d . . . . .
H15 H 0.0605 0.6298 0.3545 0.022 Uiso 1 1 calc R U . . .
C16 C 0.0465(3) 0.7404(3) 0.26961(13) 0.0242(6) Uani 1 1 d . . . . .
H16 H -0.0259 0.6898 0.2401 0.029 Uiso 1 1 calc R U . . .
C17 C 0.0996(3) 0.8488(3) 0.24464(14) 0.0279(6) Uani 1 1 d . . . . .
H17 H 0.0640 0.8727 0.1979 0.034 Uiso 1 1 calc R U . . .
C18 C 0.2046(3) 0.9233(3) 0.28720(15) 0.0300(6) Uani 1 1 d . . . . .
H18 H 0.2405 0.9983 0.2698 0.036 Uiso 1 1 calc R U . . .
C19 C 0.2575(3) 0.8886(2) 0.35517(13) 0.0230(5) Uani 1 1 d . . . . .
H19 H 0.3300 0.9395 0.3844 0.028 Uiso 1 1 calc R U . . .
C8 C 0.2066(3) 0.8477(2) 0.52412(11) 0.0143(4) Uani 1 1 d . . . . .
C9 C 0.0750(3) 0.8251(2) 0.54557(12) 0.0187(5) Uani 1 1 d . . . . .
H9 H 0.0195 0.7499 0.5318 0.022 Uiso 1 1 calc R U . . .
C10 C 0.0259(3) 0.9135(2) 0.58717(13) 0.0215(5) Uani 1 1 d . . . . .
H10 H -0.0630 0.8981 0.6024 0.026 Uiso 1 1 calc R U . . .
C11 C 0.1051(3) 1.0239(2) 0.60669(13) 0.0221(5) Uani 1 1 d . . . . .
H11 H 0.0709 1.0836 0.6355 0.027 Uiso 1 1 calc R U . . .
C12 C 0.2342(3) 1.0480(2) 0.58433(13) 0.0245(6) Uani 1 1 d . . . . .
H12 H 0.2869 1.1251 0.5969 0.029 Uiso 1 1 calc R U . . .
C13 C 0.2864(3) 0.9599(2) 0.54372(13) 0.0205(5) Uani 1 1 d . . . . .
H13 H 0.3760 0.9756 0.5292 0.025 Uiso 1 1 calc R U . . .

loop_
_atom_site_aniso_label
_atom_site_aniso_U_11
_atom_site_aniso_U_22
_atom_site_aniso_U_33
_atom_site_aniso_U_23
_atom_site_aniso_U_13
_atom_site_aniso_U_12
Pd1 0.01132(9) 0.01341(9) 0.01418(9) -0.00144(7) 0.00212(6) -0.00127(7)
Cl1 0.0153(3) 0.0285(3) 0.0240(3) -0.0038(3) 0.0008(2) -0.0064(2)
P1 0.0137(3) 0.0130(3) 0.0138(3) -0.0006(2) 0.0031(2) -0.0009(2)
S1 0.0136(3) 0.0179(3) 0.0183(3) 0.0010(2) 0.0054(2) -0.0012(2)
O1 0.0178(9) 0.0245(9) 0.0277(10) 0.0048(8) 0.0029(7) -0.0067(7)
N1 0.0170(10) 0.0158(10) 0.0151(9) -0.0017(8) 0.0032(8) 0.0012(8)
N2 0.0116(9) 0.0146(10) 0.0164(10) 0.0009(8) 0.0015(7) 0.0000(8)
C1 0.0172(11) 0.0124(11) 0.0156(11) -0.0024(9) 0.0072(9) 0.0009(9)
C5 0.0210(13) 0.0203(13) 0.0193(12) -0.0002(10) 0.0011(10) 0.0017(10)
C4 0.0292(14) 0.0217(13) 0.0183(12) 0.0018(10) 0.0013(11) 0.0057(11)
C3 0.0359(15) 0.0173(12) 0.0196(13) 0.0041(10) 0.0087(11) 0.0055(11)
C2 0.0246(13) 0.0159(12) 0.0197(12) -0.0016(10) 0.0086(10) -0.0003(10)
C6 0.0172(11) 0.0130(11) 0.0167(11) -0.0014(9) 0.0058(9) 0.0005(9)
C7 0.0150(11) 0.0138(11) 0.0163(11) -0.0006(9) 0.0014(9) -0.0012(9)
C14 0.0143(11) 0.0185(12) 0.0143(11) 0.0005(9) 0.0044(9) 0.0018(9)
C15 0.0150(11) 0.0209(12) 0.0196(12) 0.0003(10) 0.0034(9) 0.0001(10)
C16 0.0194(13) 0.0313(15) 0.0197(13) -0.0026(11) -0.0005(10) 0.0006(11)
C17 0.0247(14) 0.0380(16) 0.0197(13) 0.0090(12) 0.0018(11) 0.0046(12)
C18 0.0295(15) 0.0295(15) 0.0306(15) 0.0120(12) 0.0056(12) -0.0023(12)
C19 0.0226(13) 0.0229(13) 0.0220(13) 0.0026(11) 0.0016(10) -0.0043(11)
C8 0.0162(11) 0.0139(11) 0.0127(11) 0.0007(9) 0.0032(9) 0.0019(9)
C9 0.0181(12) 0.0178(12) 0.0200(12) 0.0004(10) 0.0041(10) -0.0011(10)
C10 0.0195(12) 0.0247(14) 0.0220(13) 0.0032(10) 0.0081(10) 0.0053(10)
C11 0.0268(14) 0.0214(13) 0.0182(12) -0.0032(10) 0.0050(10) 0.0083(11)
C12 0.0304(14) 0.0168(12) 0.0267(14) -0.0077(11) 0.0073(11) -0.0039(11)
C13 0.0192(12) 0.0208(13) 0.0224(13) -0.0027(10) 0.0066(10) -0.0035(10)

loop_
_atom_type_symbol
_atom_type_description
_atom_type_scat_dispersion_real
_atom_type_scat_dispersion_imag
_atom_type_scat_source
C C 0.0033 0.0016 'International Tables Vol C Tables 4.2.6.8 and 6.1.1.4'
H H 0.0000 0.0000 'International Tables Vol C Tables 4.2.6.8 and 6.1.1.4'
Cl Cl 0.1484 0.1585 'International Tables Vol C Tables 4.2.6.8 and 6.1.1.4'
N N 0.0061 0.0033 'International Tables Vol C Tables 4.2.6.8 and 6.1.1.4'
O O 0.0106 0.0060 'International Tables Vol C Tables 4.2.6.8 and 6.1.1.4'
P P 0.1023 0.0942 'International Tables Vol C Tables 4.2.6.8 and 6.1.1.4'
Pd Pd -0.9988 1.0072 'International Tables Vol C Tables 4.2.6.8 and 6.1.1.4'
S S 0.1246 0.1234 'International Tables Vol C Tables 4.2.6.8 and 6.1.1.4'

loop_
_geom_angle_atom_site_label_1
_geom_angle_atom_site_label_2
_geom_angle_atom_site_label_3
_geom_angle
_geom_angle_site_symmetry_1
_geom_angle_site_symmetry_3
_geom_angle_publ_flag
S1 Pd1 Cl1 90.46(2) . . ?
N1 Pd1 Cl1 96.52(6) . . ?
N1 Pd1 S1 172.68(6) . . ?
N2 Pd1 Cl1 176.32(6) . . ?
N2 Pd1 S1 92.73(6) . . ?
N2 Pd1 N1 80.38(8) . . ?
C7 P1 S1 108.16(8) . . ?
C14 P1 S1 109.14(8) . . ?
C14 P1 C7 110.25(11) . . ?
C14 P1 C8 109.95(11) . . ?
C8 P1 S1 110.86(8) . . ?
C8 P1 C7 108.45(11) . . ?
P1 S1 Pd1 92.55(3) . . ?
C1 N1 Pd1 113.18(15) . . ?
C5 N1 Pd1 127.51(17) . . ?
C5 N1 C1 119.3(2) . . ?
C6 N2 Pd1 117.99(15) . . ?
C6 N2 C7 118.22(19) . . ?
C7 N2 Pd1 123.35(15) . . ?
N1 C1 C2 121.5(2) . . ?
N1 C1 C6 116.2(2) . . ?
C2 C1 C6 122.4(2) . . ?
N1 C5 H5 119.3 . . ?
N1 C5 C4 121.5(2) . . ?
C4 C5 H5 119.3 . . ?
C5 C4 H4 120.3 . . ?
C3 C4 C5 119.3(2) . . ?
C3 C4 H4 120.3 . . ?
C4 C3 H3 120.4 . . ?
C4 C3 C2 119.1(2) . . ?
C2 C3 H3 120.4 . . ?
C1 C2 C3 119.3(2) . . ?
C1 C2 H2 120.4 . . ?
C3 C2 H2 120.4 . . ?
O1 C6 N2 126.9(2) . . ?
O1 C6 C1 120.8(2) . . ?
N2 C6 C1 112.2(2) . . ?
P1 C7 H7A 110.8 . . ?
P1 C7 H7B 110.8 . . ?
N2 C7 P1 104.64(15) . . ?
N2 C7 H7A 110.8 . . ?
N2 C7 H7B 110.8 . . ?
H7A C7 H7B 108.9 . . ?
C15 C14 P1 121.96(18) . . ?
C15 C14 C19 119.6(2) . . ?
C19 C14 P1 118.40(18) . . ?
C14 C15 H15 120.1 . . ?
C16 C15 C14 119.8(2) . . ?
C16 C15 H15 120.1 . . ?
C15 C16 H16 119.8 . . ?
C17 C16 C15 120.3(2) . . ?
C17 C16 H16 119.8 . . ?
C16 C17 H17 119.8 . . ?
C16 C17 C18 120.3(2) . . ?
C18 C17 H17 119.8 . . ?
C17 C18 H18 120.0 . . ?
C17 C18 C19 120.1(3) . . ?
C19 C18 H18 120.0 . . ?
C14 C19 H19 120.1 . . ?
C18 C19 C14 119.8(2) . . ?
C18 C19 H19 120.1 . . ?
C9 C8 P1 121.47(18) . . ?
C9 C8 C13 119.9(2) . . ?
C13 C8 P1 118.60(18) . . ?
C8 C9 H9 120.3 . . ?
C10 C9 C8 119.4(2) . . ?
C10 C9 H9 120.3 . . ?
C9 C10 H10 119.7 . . ?
C11 C10 C9 120.6(2) . . ?
C11 C10 H10 119.7 . . ?
C10 C11 H11 119.9 . . ?
C10 C11 C12 120.2(2) . . ?
C12 C11 H11 119.9 . . ?
C11 C12 H12 120.0 . . ?
C13 C12 C11 120.1(2) . . ?
C13 C12 H12 120.0 . . ?
C8 C13 H13 120.1 . . ?
C12 C13 C8 119.8(2) . . ?
C12 C13 H13 120.1 . . ?

loop_
_geom_bond_atom_site_label_1
_geom_bond_atom_site_label_2
_geom_bond_distance
_geom_bond_site_symmetry_2
_geom_bond_publ_flag
Pd1 Cl1 2.3127(6) . ?
Pd1 S1 2.3018(6) . ?
Pd1 N1 2.040(2) . ?
Pd1 N2 1.9913(19) . ?
P1 S1 2.0197(9) . ?
P1 C7 1.803(2) . ?
P1 C14 1.796(2) . ?
P1 C8 1.799(2) . ?
O1 C6 1.242(3) . ?
N1 C1 1.353(3) . ?
N1 C5 1.347(3) . ?
N2 C6 1.330(3) . ?
N2 C7 1.460(3) . ?
C1 C2 1.378(3) . ?
C1 C6 1.502(3) . ?
C5 H5 0.9500 . ?
C5 C4 1.383(4) . ?
C4 H4 0.9500 . ?
C4 C3 1.378(4) . ?
C3 H3 0.9500 . ?
C3 C2 1.386(4) . ?
C2 H2 0.9500 . ?
C7 H7A 0.9900 . ?
C7 H7B 0.9900 . ?
C14 C15 1.394(3) . ?
C14 C19 1.395(3) . ?
C15 H15 0.9500 . ?
C15 C16 1.381(3) . ?
C16 H16 0.9500 . ?
C16 C17 1.377(4) . ?
C17 H17 0.9500 . ?
C17 C18 1.383(4) . ?
C18 H18 0.9500 . ?
C18 C19 1.384(4) . ?
C19 H19 0.9500 . ?
C8 C9 1.395(3) . ?
C8 C13 1.400(3) . ?
C9 H9 0.9500 . ?
C9 C10 1.386(3) . ?
C10 H10 0.9500 . ?
C10 C11 1.381(4) . ?
C11 H11 0.9500 . ?
C11 C12 1.385(4) . ?
C12 H12 0.9500 . ?
C12 C13 1.384(3) . ?
C13 H13 0.9500 . ?

loop_
_geom_torsion_atom_site_label_1
_geom_torsion_atom_site_label_2
_geom_torsion_atom_site_label_3
_geom_torsion_atom_site_label_4
_geom_torsion
_geom_torsion_site_symmetry_1
_geom_torsion_site_symmetry_2
_geom_torsion_site_symmetry_3
_geom_torsion_site_symmetry_4
_geom_torsion_publ_flag
Pd1 N1 C1 C2 178.48(17) . . . . ?
Pd1 N1 C1 C6 -1.2(2) . . . . ?
Pd1 N1 C5 C4 -177.99(18) . . . . ?
Pd1 N2 C6 O1 -177.11(19) . . . . ?
Pd1 N2 C6 C1 2.5(2) . . . . ?
Pd1 N2 C7 P1 -28.9(2) . . . . ?
P1 C14 C15 C16 179.86(19) . . . . ?
P1 C14 C19 C18 -179.6(2) . . . . ?
P1 C8 C9 C10 -179.25(18) . . . . ?
P1 C8 C13 C12 178.23(19) . . . . ?
S1 P1 C7 N2 45.06(16) . . . . ?
S1 P1 C14 C15 129.17(18) . . . . ?
S1 P1 C14 C19 -51.3(2) . . . . ?
S1 P1 C8 C9 -148.55(18) . . . . ?
S1 P1 C8 C13 33.3(2) . . . . ?
N1 C1 C2 C3 -0.2(4) . . . . ?
N1 C1 C6 O1 178.9(2) . . . . ?
N1 C1 C6 N2 -0.8(3) . . . . ?
N1 C5 C4 C3 -0.3(4) . . . . ?
C1 N1 C5 C4 0.3(4) . . . . ?
C5 N1 C1 C2 -0.1(3) . . . . ?
C5 N1 C1 C6 -179.7(2) . . . . ?
C5 C4 C3 C2 0.0(4) . . . . ?
C4 C3 C2 C1 0.3(4) . . . . ?
C2 C1 C6 O1 -0.8(3) . . . . ?
C2 C1 C6 N2 179.5(2) . . . . ?
C6 N2 C7 P1 158.95(17) . . . . ?
C6 C1 C2 C3 179.4(2) . . . . ?
C7 P1 C14 C15 10.5(2) . . . . ?
C7 P1 C14 C19 -169.96(19) . . . . ?
C7 P1 C8 C9 -29.9(2) . . . . ?
C7 P1 C8 C13 151.89(19) . . . . ?
C7 N2 C6 O1 -4.5(4) . . . . ?
C7 N2 C6 C1 175.14(18) . . . . ?
C14 P1 C7 N2 164.33(14) . . . . ?
C14 P1 C8 C9 90.7(2) . . . . ?
C14 P1 C8 C13 -87.5(2) . . . . ?
C14 C15 C16 C17 -0.2(4) . . . . ?
C15 C14 C19 C18 -0.1(4) . . . . ?
C15 C16 C17 C18 -0.2(4) . . . . ?
C16 C17 C18 C19 0.4(4) . . . . ?
C17 C18 C19 C14 -0.3(4) . . . . ?
C19 C14 C15 C16 0.3(4) . . . . ?
C8 P1 C7 N2 -75.24(17) . . . . ?
C8 P1 C14 C15 -109.0(2) . . . . ?
C8 P1 C14 C19 70.5(2) . . . . ?
C8 C9 C10 C11 0.8(4) . . . . ?
C9 C8 C13 C12 0.0(4) . . . . ?
C9 C10 C11 C12 0.5(4) . . . . ?
C10 C11 C12 C13 -1.6(4) . . . . ?
C11 C12 C13 C8 1.3(4) . . . . ?
C13 C8 C9 C10 -1.1(4) . . . . ?
